data_2216397
loop_
_publ_author_name
'Jikun Li'
'Guofang He'

_publ_section_title
;
 4,4',5,5'-Tetraphenyl-2,2'-dithiodi-1,3-oxazole
;
_journal_coeditor_code CV2354
_journal_issue 12
_journal_name_full 'Acta Crystallographica Section E'
_journal_page_first o4783
_journal_page_last o4783
_journal_paper_doi 10.1107/S1600536807058369
_journal_volume 63
_journal_year 2007
_chemical_formula_iupac 'C30 H20 N2 O2 S2'
_chemical_formula_moiety 'C30 H20 N2 O2 S2'
_chemical_formula_sum 'C30 H20 N2 O2 S2'
_chemical_formula_weight 504.60
_chemical_name_systematic
;
4,4',5,5'-Tetraphenyl-2,2'-dithiodi-1,3-oxazole
;
_space_group_IT_number 60
_symmetry_cell_setting orthorhombic
_symmetry_space_group_name_Hall '-P 2n 2ab'
_symmetry_space_group_name_H-M 'P b c n'
_atom_sites_solution_hydrogens geom
_atom_sites_solution_primary direct
_atom_sites_solution_secondary difmap
_audit_creation_method SHELXL97
_cell_angle_alpha 90.00
_cell_angle_beta 90.00
_cell_angle_gamma 90.00
_cell_formula_units_Z 4
_cell_length_a 30.60540(12)
_cell_length_b 10.1073(4)
_cell_length_c 8.1631(3)
_cell_measurement_reflns_used 1176
_cell_measurement_temperature 298(2)
_cell_measurement_theta_max 19.429
_cell_measurement_theta_min 2.662
_cell_volume 2525.16(14)
_computing_cell_refinement 'SAINT (Siemens, 1996)'
_computing_data_collection 'SMART (Siemens, 1996)'
_computing_data_reduction 'SAINT (Siemens, 1996)'
_computing_molecular_graphics 'SHELXTL (Sheldrick, 1997b)'
_computing_publication_material 'SHELXTL (Sheldrick, 1997b)'
_computing_structure_refinement 'SHELXL97 (Sheldrick, 1997a)'
_computing_structure_solution 'SHELXS97 (Sheldrick, 1997a)'
_diffrn_ambient_temperature 298(2)
_diffrn_measured_fraction_theta_full 0.973
_diffrn_measured_fraction_theta_max 0.973
_diffrn_measurement_device_type 'Siemens SMART CCD area-detector'
_diffrn_measurement_method '\f and \w'
_diffrn_radiation_monochromator graphite
_diffrn_radiation_source 'fine-focus sealed tube'
_diffrn_radiation_type MoK\a
_diffrn_radiation_wavelength 0.71073
_diffrn_reflns_av_R_equivalents 0.1271
_diffrn_reflns_av_sigmaI/netI 0.1065
_diffrn_reflns_limit_h_max 35
_diffrn_reflns_limit_h_min -36
_diffrn_reflns_limit_k_max 12
_diffrn_reflns_limit_k_min -10
_diffrn_reflns_limit_l_max 9
_diffrn_reflns_limit_l_min -9
_diffrn_reflns_number 11778
_diffrn_reflns_theta_full 25.00
_diffrn_reflns_theta_max 25.00
_diffrn_reflns_theta_min 2.12
_exptl_absorpt_coefficient_mu 0.242
_exptl_absorpt_correction_T_max 0.9809
_exptl_absorpt_correction_T_min 0.9533
_exptl_absorpt_correction_type multi-scan
_exptl_absorpt_process_details '(SADABS; Sheldrick, 1996)'
_exptl_crystal_colour colourless
_exptl_crystal_density_diffrn 1.327
_exptl_crystal_density_method 'not measured'
_exptl_crystal_description block
_exptl_crystal_F_000 1048
_exptl_crystal_size_max 0.20
_exptl_crystal_size_mid 0.16
_exptl_crystal_size_min 0.08
_refine_diff_density_max 0.252
_refine_diff_density_min -0.202
_refine_ls_extinction_method none
_refine_ls_goodness_of_fit_ref 1.000
_refine_ls_hydrogen_treatment constr
_refine_ls_matrix_type full
_refine_ls_number_parameters 163
_refine_ls_number_reflns 2167
_refine_ls_number_restraints 0
_refine_ls_restrained_S_all 1.000
_refine_ls_R_factor_all 0.1583
_refine_ls_R_factor_gt 0.0525
_refine_ls_shift/su_max 0.001
_refine_ls_shift/su_mean 0.000
_refine_ls_structure_factor_coef Fsqd
_refine_ls_weighting_details 'calc w = 1/[\s^2^(Fo^2^)+(0.026P)^2^] where P=(Fo^2^+2Fc^2^)/3'
_refine_ls_weighting_scheme calc
_refine_ls_wR_factor_gt 0.0876
_refine_ls_wR_factor_ref 0.1079
_reflns_number_gt 847
_reflns_number_total 2167
_reflns_threshold_expression I>2\s(I)
_cod_data_source_file cv2354.cif
_cod_data_source_block I
_cod_original_sg_symbol_Hall '-P 2n 2a b'
_cod_database_code 2216397
_cod_database_fobs_code 2216397

loop_
_symmetry_equiv_pos_as_xyz
'x, y, z'
'-x+1/2, -y+1/2, z+1/2'
'-x, y, -z+1/2'
'x+1/2, -y+1/2, -z'
'-x, -y, -z'
'x-1/2, y-1/2, -z-1/2'
'x, -y, z-1/2'
'-x-1/2, y-1/2, z'

loop_
_atom_site_type_symbol
_atom_site_label
_atom_site_fract_x
_atom_site_fract_y
_atom_site_fract_z
_atom_site_U_iso_or_equiv
_atom_site_adp_type
_atom_site_calc_flag
_atom_site_refinement_flags
_atom_site_occupancy
N N1 0.90107(11) 0.7419(3) 0.2113(4) 0.0480(9) Uani d . 1
O O1 0.94457(9) 0.5774(3) 0.2838(3) 0.0627(9) Uani d . 1
S S1 0.97796(4) 0.81655(10) 0.34446(15) 0.0691(4) Uani d . 1
C C1 0.90583(14) 0.3774(4) 0.2110(5) 0.0459(11) Uani d . 1
C C2 0.87761(12) 0.3110(4) 0.1066(5) 0.0553(12) Uani d . 1
H H2 0.8582 0.3585 0.0414 0.066 Uiso calc R 1
C C3 0.87819(13) 0.1759(4) 0.0993(5) 0.0591(12) Uani d . 1
H H3 0.8593 0.1327 0.0280 0.071 Uiso calc R 1
C C4 0.90618(16) 0.1022(4) 0.1953(6) 0.0667(14) Uani d . 1
H H4 0.9056 0.0102 0.1915 0.080 Uiso calc R 1
C C5 0.93462(16) 0.1664(4) 0.2956(6) 0.0711(14) Uani d . 1
H H5 0.9540 0.1176 0.3593 0.085 Uiso calc R 1
C C6 0.93523(14) 0.3028(4) 0.3045(6) 0.0661(13) Uani d . 1
H H6 0.9552 0.3452 0.3727 0.079 Uiso calc R 1
C C7 0.83519(13) 0.6307(4) 0.1133(5) 0.0445(11) Uani d . 1
C C8 0.80258(14) 0.5447(4) 0.1608(5) 0.0591(12) Uani d . 1
H H8 0.8090 0.4778 0.2352 0.071 Uiso calc R 1
C C9 0.76072(15) 0.5555(5) 0.1006(6) 0.0696(14) Uani d . 1
H H9 0.7391 0.4969 0.1340 0.084 Uiso calc R 1
C C10 0.75143(19) 0.6547(6) -0.0098(7) 0.0871(19) Uani d . 1
H H10 0.7234 0.6617 -0.0530 0.104 Uiso calc R 1
C C11 0.7829(2) 0.7432(6) -0.0567(6) 0.0845(17) Uani d . 1
H H11 0.7760 0.8108 -0.1295 0.101 Uiso calc R 1
C C12 0.82454(15) 0.7323(4) 0.0034(5) 0.0555(12) Uani d . 1
H H12 0.8458 0.7925 -0.0288 0.067 Uiso calc R 1
C C13 0.87958(14) 0.6239(4) 0.1786(4) 0.0447(11) Uani d . 1
C C14 0.90666(13) 0.5217(4) 0.2202(5) 0.0482(11) Uani d . 1
C C15 0.93823(15) 0.7093(4) 0.2735(5) 0.0504(11) Uani d . 1

loop_
_atom_site_aniso_label
_atom_site_aniso_U_11
_atom_site_aniso_U_22
_atom_site_aniso_U_33
_atom_site_aniso_U_12
_atom_site_aniso_U_13
_atom_site_aniso_U_23
N1 0.046(2) 0.0399(19) 0.058(2) -0.0002(18) -0.0060(19) 0.0021(18)
O1 0.065(2) 0.0476(18) 0.075(2) 0.0027(16) -0.0032(17) -0.0059(16)
S1 0.0714(8) 0.0506(7) 0.0854(10) 0.0046(6) -0.0135(7) -0.0172(7)
C1 0.063(3) 0.036(2) 0.039(3) -0.003(2) 0.006(2) 0.003(2)
C2 0.063(3) 0.039(3) 0.064(3) 0.009(2) -0.007(3) 0.005(3)
C3 0.070(3) 0.042(3) 0.065(3) 0.008(2) -0.002(3) -0.009(3)
C4 0.079(4) 0.025(3) 0.097(4) 0.008(2) -0.001(3) 0.001(3)
C5 0.086(4) 0.044(3) 0.083(4) 0.015(3) -0.010(3) 0.008(3)
C6 0.076(3) 0.042(3) 0.080(4) 0.009(2) -0.012(3) -0.002(3)
C7 0.051(3) 0.039(2) 0.043(3) 0.007(2) 0.001(2) 0.001(2)
C8 0.057(3) 0.051(3) 0.069(3) 0.001(2) 0.006(3) -0.005(3)
C9 0.058(4) 0.079(4) 0.072(4) -0.002(3) 0.008(3) -0.026(3)
C10 0.075(5) 0.108(5) 0.077(5) 0.037(4) -0.010(3) -0.030(4)
C11 0.084(5) 0.100(4) 0.070(4) 0.032(4) -0.002(3) 0.004(3)
C12 0.067(4) 0.044(3) 0.056(3) 0.012(2) 0.008(3) 0.003(2)
C13 0.066(3) 0.039(2) 0.029(3) 0.005(2) -0.004(2) 0.001(2)
C14 0.052(3) 0.040(3) 0.053(3) -0.011(2) -0.004(2) 0.001(2)
C15 0.065(3) 0.034(3) 0.053(3) -0.003(2) 0.007(2) -0.002(2)

loop_
_atom_type_symbol
_atom_type_description
_atom_type_scat_dispersion_real
_atom_type_scat_dispersion_imag
_atom_type_scat_source
C C 0.0033 0.0016 'International Tables Vol C Tables 4.2.6.8 and 6.1.1.4'
H H 0.0000 0.0000 'International Tables Vol C Tables 4.2.6.8 and 6.1.1.4'
N N 0.0061 0.0033 'International Tables Vol C Tables 4.2.6.8 and 6.1.1.4'
O O 0.0106 0.0060 'International Tables Vol C Tables 4.2.6.8 and 6.1.1.4'
S S 0.1246 0.1234 'International Tables Vol C Tables 4.2.6.8 and 6.1.1.4'

loop_
_geom_angle_atom_site_label_1
_geom_angle_atom_site_label_2
_geom_angle_atom_site_label_3
_geom_angle_site_symmetry_3
_geom_angle
C15 N1 C13 . 106.0(3)
C15 O1 C14 . 104.8(3)
C15 S1 S1 3_755 102.18(14)
C2 C1 C6 . 118.4(4)
C2 C1 C14 . 121.7(4)
C6 C1 C14 . 119.9(4)
C3 C2 C1 . 120.2(4)
C3 C2 H2 . 119.9
C1 C2 H2 . 119.9
C2 C3 C4 . 121.5(4)
C2 C3 H3 . 119.2
C4 C3 H3 . 119.2
C5 C4 C3 . 118.8(4)
C5 C4 H4 . 120.6
C3 C4 H4 . 120.6
C4 C5 C6 . 121.2(4)
C4 C5 H5 . 119.4
C6 C5 H5 . 119.4
C5 C6 C1 . 120.0(4)
C5 C6 H6 . 120.0
C1 C6 H6 . 120.0
C8 C7 C12 . 118.2(4)
C8 C7 C13 . 122.8(4)
C12 C7 C13 . 118.9(4)
C9 C8 C7 . 121.6(4)
C9 C8 H8 . 119.2
C7 C8 H8 . 119.2
C8 C9 C10 . 118.9(5)
C8 C9 H9 . 120.5
C10 C9 H9 . 120.5
C11 C10 C9 . 120.8(5)
C11 C10 H10 . 119.6
C9 C10 H10 . 119.6
C10 C11 C12 . 120.2(5)
C10 C11 H11 . 119.9
C12 C11 H11 . 119.9
C11 C12 C7 . 120.3(4)
C11 C12 H12 . 119.9
C7 C12 H12 . 119.9
C14 C13 N1 . 108.3(3)
C14 C13 C7 . 133.6(4)
N1 C13 C7 . 118.1(3)
C13 C14 O1 . 107.1(3)
C13 C14 C1 . 137.0(4)
O1 C14 C1 . 115.9(4)
N1 C15 O1 . 113.8(3)
N1 C15 S1 . 126.4(3)
O1 C15 S1 . 119.8(3)

loop_
_geom_bond_atom_site_label_1
_geom_bond_atom_site_label_2
_geom_bond_site_symmetry_2
_geom_bond_distance
N1 C15 . 1.288(4)
N1 C13 . 1.388(4)
O1 C15 . 1.350(4)
O1 C14 . 1.390(4)
S1 C15 . 1.729(4)
S1 S1 3_755 2.049(2)
C1 C2 . 1.386(5)
C1 C6 . 1.400(5)
C1 C14 . 1.461(5)
C2 C3 . 1.367(4)
C2 H2 . 0.9300
C3 C4 . 1.380(5)
C3 H3 . 0.9300
C4 C5 . 1.360(5)
C4 H4 . 0.9300
C5 C6 . 1.381(5)
C5 H5 . 0.9300
C6 H6 . 0.9300
C7 C8 . 1.379(5)
C7 C12 . 1.402(5)
C7 C13 . 1.461(5)
C8 C9 . 1.376(5)
C8 H8 . 0.9300
C9 C10 . 1.377(6)
C9 H9 . 0.9300
C10 C11 . 1.369(6)
C10 H10 . 0.9300
C11 C12 . 1.369(5)
C11 H11 . 0.9300
C12 H12 . 0.9300
C13 C14 . 1.367(5)

loop_
_geom_torsion_atom_site_label_1
_geom_torsion_atom_site_label_2
_geom_torsion_atom_site_label_3
_geom_torsion_atom_site_label_4
_geom_torsion_site_symmetry_1
_geom_torsion
C6 C1 C2 C3 . 1.4(6)
C14 C1 C2 C3 . 179.0(4)
C1 C2 C3 C4 . 0.6(6)
C2 C3 C4 C5 . -1.9(6)
C3 C4 C5 C6 . 1.2(7)
C4 C5 C6 C1 . 0.9(7)
C2 C1 C6 C5 . -2.2(6)
C14 C1 C6 C5 . -179.8(4)
C12 C7 C8 C9 . 1.2(6)
C13 C7 C8 C9 . 178.2(4)
C7 C8 C9 C10 . 0.1(6)
C8 C9 C10 C11 . -1.4(7)
C9 C10 C11 C12 . 1.4(7)
C10 C11 C12 C7 . 0.0(7)
C8 C7 C12 C11 . -1.2(6)
C13 C7 C12 C11 . -178.4(4)
C15 N1 C13 C14 . -1.8(4)
C15 N1 C13 C7 . 177.2(3)
C8 C7 C13 C14 . 37.9(6)
C12 C7 C13 C14 . -145.1(4)
C8 C7 C13 N1 . -140.9(4)
C12 C7 C13 N1 . 36.1(5)
N1 C13 C14 O1 . 1.8(4)
C7 C13 C14 O1 . -177.0(4)
N1 C13 C14 C1 . -176.5(4)
C7 C13 C14 C1 . 4.7(8)
C15 O1 C14 C13 . -1.1(4)
C15 O1 C14 C1 . 177.6(3)
C2 C1 C14 C13 . 18.9(7)
C6 C1 C14 C13 . -163.6(5)
C2 C1 C14 O1 . -159.3(3)
C6 C1 C14 O1 . 18.2(5)
C13 N1 C15 O1 . 1.1(4)
C13 N1 C15 S1 . -177.6(3)
C14 O1 C15 N1 . 0.0(4)
C14 O1 C15 S1 . 178.8(3)
S1 S1 C15 N1 3_755 -101.7(4)
S1 S1 C15 O1 3_755 79.6(3)
